data_7123645
loop_
_publ_author_name
'Punniyamurthy, Tharmalingam'
'Das, Bijay Ketan'
'Pradhan, Sourav'

_publ_section_title
;
 Stereospecific assembly of tetrahydroquinolines via tandem
 ring-opening/oxidative cyclization of donor-acceptor cyclopropanes with
 N-alkyl anilines
;
_journal_name_full 'Chemical Communications'
_journal_paper_doi 10.1039/C9CC04042K
_journal_year 2019
_chemical_formula_moiety 'C26 H24 Cl N O4'
_chemical_formula_sum 'C26 H24 Cl N O4'
_chemical_formula_weight 449.91
_space_group_crystal_system triclinic
_space_group_IT_number 2
_space_group_name_Hall '-P 1'
_space_group_name_H-M_alt 'P -1'
_symmetry_space_group_name_Hall '-P 1'
_symmetry_space_group_name_H-M 'P -1'
_atom_sites_solution_hydrogens geom
_audit_creation_method SHELXL-2014/7
_audit_update_record
;
2019-03-13 deposited with the CCDC.    2019-06-12 downloaded from the CCDC.
;
_cell_angle_alpha 68.403(7)
_cell_angle_beta 71.507(7)
_cell_angle_gamma 82.528(7)
_cell_formula_units_Z 2
_cell_length_a 9.8937(9)
_cell_length_b 11.1906(10)
_cell_length_c 11.7431(8)
_cell_measurement_reflns_used 1831
_cell_measurement_temperature 296(2)
_cell_measurement_theta_max 26.1980
_cell_measurement_theta_min 2.8890
_cell_volume 1146.32(18)
_computing_structure_refinement 'SHELXL-2014/7 (Sheldrick, 2014)'
_diffrn_ambient_temperature 296(2)
_diffrn_measured_fraction_theta_full 0.999
_diffrn_measured_fraction_theta_max 0.999
_diffrn_measurement_device_type 'SuperNova, Single source at offset), Eos'
_diffrn_radiation_type MoK\a
_diffrn_radiation_wavelength 0.71073
_diffrn_reflns_av_R_equivalents 0.0292
_diffrn_reflns_av_unetI/netI 0.0633
_diffrn_reflns_Laue_measured_fraction_full 0.999
_diffrn_reflns_Laue_measured_fraction_max 0.999
_diffrn_reflns_limit_h_max 11
_diffrn_reflns_limit_h_min -11
_diffrn_reflns_limit_k_max 13
_diffrn_reflns_limit_k_min -13
_diffrn_reflns_limit_l_max 13
_diffrn_reflns_limit_l_min -13
_diffrn_reflns_number 7292
_diffrn_reflns_point_group_measured_fraction_full 0.999
_diffrn_reflns_point_group_measured_fraction_max 0.999
_diffrn_reflns_theta_full 25.049
_diffrn_reflns_theta_max 25.049
_diffrn_reflns_theta_min 2.232
_exptl_absorpt_coefficient_mu 0.199
_exptl_absorpt_correction_T_max 1.00000
_exptl_absorpt_correction_T_min 0.86775
_exptl_crystal_colour white
_exptl_crystal_density_diffrn 1.303
_exptl_crystal_description Block
_exptl_crystal_F_000 472
_refine_diff_density_max 0.242
_refine_diff_density_min -0.332
_refine_diff_density_rms 0.053
_refine_ls_extinction_method none
_refine_ls_goodness_of_fit_ref 1.070
_refine_ls_hydrogen_treatment constr
_refine_ls_matrix_type full
_refine_ls_number_parameters 291
_refine_ls_number_reflns 4056
_refine_ls_number_restraints 0
_refine_ls_restrained_S_all 1.070
_refine_ls_R_factor_all 0.0833
_refine_ls_R_factor_gt 0.0521
_refine_ls_shift/su_max 0.000
_refine_ls_shift/su_mean 0.000
_refine_ls_structure_factor_coef Fsqd
_refine_ls_weighting_details 'w=1/[\s^2^(Fo^2^)+(0.0474P)^2^+0.1726P] where P=(Fo^2^+2Fc^2^)/3'
_refine_ls_weighting_scheme calc
_refine_ls_wR_factor_gt 0.1084
_refine_ls_wR_factor_ref 0.1386
_reflns_Friedel_coverage 0.000
_reflns_number_gt 2736
_reflns_number_total 4056
_reflns_threshold_expression 'I > 2\s(I)'
_cod_data_source_file c9cc04042k2.cif
_cod_data_source_block exp_5965
_cod_database_code 7123645
_shelx_shelxl_version_number 2014/7
_shelx_space_group_comment
;
The symmetry employed for this shelxl refinement is uniquely defined
by the following loop, which should always be used as a source of
symmetry information in preference to the above space-group names.
They are only intended as comments.
;

loop_
_space_group_symop_operation_xyz
'x, y, z'
'-x, -y, -z'

loop_
_atom_site_label
_atom_site_type_symbol
_atom_site_fract_x
_atom_site_fract_y
_atom_site_fract_z
_atom_site_U_iso_or_equiv
_atom_site_adp_type
_atom_site_occupancy
_atom_site_site_symmetry_order
_atom_site_calc_flag
_atom_site_refinement_flags_posn
_atom_site_refinement_flags_adp
Cl1 Cl 1.04061(10) 0.13274(8) 0.21031(7) 0.0650(3) Uani 1 1 d . .
O4 O 0.4954(2) 0.34229(16) 0.98129(16) 0.0425(5) Uani 1 1 d . .
O1 O 0.8002(2) 0.01185(16) 1.01235(16) 0.0442(5) Uani 1 1 d . .
N1 N 0.7106(3) 0.37213(18) 0.67859(18) 0.0376(6) Uani 1 1 d . .
O2 O 0.6034(3) 0.06616(19) 1.14357(17) 0.0626(7) Uani 1 1 d . .
O3 O 0.4168(3) 0.1866(2) 0.9439(2) 0.0715(7) Uani 1 1 d . .
C10 C 0.7764(3) 0.2938(2) 0.8737(2) 0.0315(6) Uani 1 1 d . .
C15 C 0.7994(3) 0.3808(2) 0.7477(2) 0.0331(6) Uani 1 1 d . .
C4 C 0.7725(3) 0.2142(2) 0.5655(2) 0.0322(6) Uani 1 1 d . .
C9 C 0.6676(3) 0.1902(2) 0.9172(2) 0.0333(6) Uani 1 1 d . .
C8 C 0.6978(3) 0.1387(2) 0.8058(2) 0.0385(7) Uani 1 1 d . .
H8A H 0.7942 0.1038 0.7890 0.046 Uiso 1 1 calc R U
H8B H 0.6328 0.0695 0.8306 0.046 Uiso 1 1 calc R U
C7 C 0.6803(3) 0.2441(2) 0.6835(2) 0.0366(6) Uani 1 1 d . .
H7 H 0.5806 0.2449 0.6851 0.044 Uiso 1 1 calc R U
C17 C 0.6659(3) 0.6060(2) 0.5725(2) 0.0398(7) Uani 1 1 d . .
C11 C 0.8539(3) 0.3045(2) 0.9492(3) 0.0409(7) Uani 1 1 d . .
H11 H 0.8386 0.2470 1.0327 0.049 Uiso 1 1 calc R U
C25 C 0.6836(3) 0.0824(2) 1.0382(2) 0.0379(7) Uani 1 1 d . .
C23 C 0.5129(3) 0.2387(2) 0.9477(2) 0.0397(7) Uani 1 1 d . .
C5 C 0.9194(3) 0.1998(2) 0.5386(2) 0.0415(7) Uani 1 1 d . .
H5 H 0.9632 0.2070 0.5951 0.050 Uiso 1 1 calc R U
C14 C 0.9014(3) 0.4759(2) 0.7007(3) 0.0437(7) Uani 1 1 d . .
H14 H 0.9182 0.5336 0.6172 0.052 Uiso 1 1 calc R U
C1 C 0.9363(3) 0.1640(2) 0.3471(2) 0.0404(7) Uani 1 1 d . .
C6 C 1.0025(3) 0.1751(3) 0.4302(2) 0.0440(7) Uani 1 1 d . .
H6 H 1.1009 0.1660 0.4135 0.053 Uiso 1 1 calc R U
C3 C 0.7095(3) 0.2035(3) 0.4795(3) 0.0445(7) Uani 1 1 d . .
H3 H 0.6112 0.2133 0.4950 0.053 Uiso 1 1 calc R U
C16 C 0.7088(4) 0.4759(2) 0.5589(2) 0.0456(7) Uani 1 1 d . .
H16A H 0.6432 0.4540 0.5236 0.055 Uiso 1 1 calc R U
H16B H 0.8031 0.4821 0.4982 0.055 Uiso 1 1 calc R U
C2 C 0.7925(4) 0.1783(3) 0.3700(3) 0.0476(8) Uani 1 1 d . .
H2 H 0.7497 0.1713 0.3128 0.057 Uiso 1 1 calc R U
C18 C 0.7125(3) 0.7160(3) 0.4682(3) 0.0489(8) Uani 1 1 d . .
H18 H 0.7687 0.7092 0.3906 0.059 Uiso 1 1 calc R U
C22 C 0.5818(4) 0.6197(3) 0.6859(3) 0.0501(8) Uani 1 1 d . .
H22 H 0.5474 0.5469 0.7567 0.060 Uiso 1 1 calc R U
C12 C 0.9536(4) 0.4000(3) 0.9016(3) 0.0524(8) Uani 1 1 d . .
H12 H 1.0047 0.4069 0.9531 0.063 Uiso 1 1 calc R U
C13 C 0.9773(3) 0.4849(3) 0.7775(3) 0.0531(8) Uani 1 1 d . .
H13 H 1.0449 0.5487 0.7454 0.064 Uiso 1 1 calc R U
C20 C 0.5957(4) 0.8478(3) 0.5919(3) 0.0540(9) Uani 1 1 d . .
H20 H 0.5734 0.9287 0.5987 0.065 Uiso 1 1 calc R U
C21 C 0.5480(4) 0.7397(3) 0.6959(3) 0.0556(9) Uani 1 1 d . .
H21 H 0.4926 0.7471 0.7735 0.067 Uiso 1 1 calc R U
C26 C 0.8294(4) -0.0918(3) 1.1197(3) 0.0565(9) Uani 1 1 d . .
H26A H 0.8545 -0.0569 1.1737 0.085 Uiso 1 1 calc R U
H26B H 0.9070 -0.1439 1.0890 0.085 Uiso 1 1 calc R U
H26C H 0.7461 -0.1436 1.1679 0.085 Uiso 1 1 calc R U
C19 C 0.6763(4) 0.8360(3) 0.4779(3) 0.0554(9) Uani 1 1 d . .
H19 H 0.7069 0.9093 0.4065 0.067 Uiso 1 1 calc R U
C24 C 0.3501(3) 0.3907(3) 1.0137(3) 0.0590(9) Uani 1 1 d . .
H24A H 0.3105 0.4043 0.9450 0.088 Uiso 1 1 calc R U
H24B H 0.3498 0.4704 1.0268 0.088 Uiso 1 1 calc R U
H24C H 0.2940 0.3292 1.0906 0.088 Uiso 1 1 calc R U

loop_
_atom_site_aniso_label
_atom_site_aniso_U_11
_atom_site_aniso_U_22
_atom_site_aniso_U_33
_atom_site_aniso_U_23
_atom_site_aniso_U_13
_atom_site_aniso_U_12
Cl1 0.0768(7) 0.0732(6) 0.0449(4) -0.0330(4) -0.0103(4) 0.0173(5)
O4 0.0415(13) 0.0373(10) 0.0502(11) -0.0245(9) -0.0067(10) 0.0052(9)
O1 0.0499(14) 0.0364(10) 0.0382(10) -0.0080(8) -0.0108(9) 0.0068(9)
N1 0.0537(17) 0.0268(11) 0.0330(11) -0.0118(9) -0.0140(11) 0.0044(10)
O2 0.0837(19) 0.0481(12) 0.0336(11) -0.0110(9) 0.0043(11) 0.0103(12)
O3 0.0404(15) 0.0782(16) 0.1147(19) -0.0636(15) -0.0102(13) -0.0048(12)
C10 0.0326(16) 0.0236(12) 0.0366(13) -0.0129(11) -0.0065(12) 0.0039(11)
C15 0.0338(17) 0.0244(12) 0.0360(14) -0.0121(11) -0.0032(12) 0.0033(11)
C4 0.0369(17) 0.0272(13) 0.0330(13) -0.0111(11) -0.0106(12) 0.0004(11)
C9 0.0384(17) 0.0263(12) 0.0330(13) -0.0115(11) -0.0066(12) 0.0004(11)
C8 0.0469(19) 0.0287(13) 0.0369(14) -0.0141(12) -0.0046(13) -0.0016(12)
C7 0.0404(18) 0.0343(14) 0.0375(14) -0.0173(12) -0.0103(13) 0.0023(12)
C17 0.052(2) 0.0344(14) 0.0338(14) -0.0125(12) -0.0175(14) 0.0098(13)
C11 0.045(2) 0.0351(14) 0.0452(15) -0.0156(13) -0.0170(14) 0.0049(13)
C25 0.046(2) 0.0282(14) 0.0364(15) -0.0134(12) -0.0057(14) -0.0010(13)
C23 0.0390(19) 0.0387(15) 0.0399(15) -0.0165(13) -0.0047(13) -0.0040(13)
C5 0.044(2) 0.0467(16) 0.0398(15) -0.0192(13) -0.0167(14) 0.0030(14)
C14 0.0388(19) 0.0311(14) 0.0521(17) -0.0117(13) -0.0052(14) 0.0008(13)
C1 0.053(2) 0.0325(14) 0.0362(14) -0.0156(12) -0.0117(14) 0.0056(13)
C6 0.0347(18) 0.0497(17) 0.0435(16) -0.0176(14) -0.0067(14) 0.0053(14)
C3 0.0421(19) 0.0498(17) 0.0513(16) -0.0256(14) -0.0187(15) 0.0036(14)
C16 0.064(2) 0.0360(15) 0.0319(14) -0.0123(12) -0.0115(14) 0.0108(14)
C2 0.058(2) 0.0526(17) 0.0463(16) -0.0275(14) -0.0231(16) 0.0043(16)
C18 0.059(2) 0.0417(16) 0.0399(15) -0.0124(13) -0.0117(15) 0.0057(15)
C22 0.064(2) 0.0426(16) 0.0356(15) -0.0109(13) -0.0125(15) 0.0133(15)
C12 0.053(2) 0.0431(16) 0.077(2) -0.0279(16) -0.0337(18) 0.0054(15)
C13 0.045(2) 0.0336(15) 0.077(2) -0.0168(16) -0.0144(17) -0.0056(14)
C20 0.067(2) 0.0376(16) 0.075(2) -0.0287(16) -0.040(2) 0.0144(15)
C21 0.072(3) 0.0526(18) 0.0489(17) -0.0280(15) -0.0245(17) 0.0254(17)
C26 0.071(3) 0.0438(17) 0.0477(17) -0.0049(14) -0.0249(17) 0.0112(16)
C19 0.063(2) 0.0352(16) 0.063(2) -0.0080(15) -0.0211(18) -0.0014(15)
C24 0.037(2) 0.061(2) 0.077(2) -0.0351(18) -0.0053(17) 0.0127(16)

loop_
_atom_type_symbol
_atom_type_description
_atom_type_scat_dispersion_real
_atom_type_scat_dispersion_imag
_atom_type_scat_source
C C 0.0033 0.0016 'International Tables Vol C Tables 4.2.6.8 and 6.1.1.4'
H H 0.0000 0.0000 'International Tables Vol C Tables 4.2.6.8 and 6.1.1.4'
Cl Cl 0.1484 0.1585 'International Tables Vol C Tables 4.2.6.8 and 6.1.1.4'
N N 0.0061 0.0033 'International Tables Vol C Tables 4.2.6.8 and 6.1.1.4'
O O 0.0106 0.0060 'International Tables Vol C Tables 4.2.6.8 and 6.1.1.4'

loop_
_geom_angle_atom_site_label_1
_geom_angle_atom_site_label_2
_geom_angle_atom_site_label_3
_geom_angle
C23 O4 C24 115.7(2)
C25 O1 C26 116.6(2)
C15 N1 C16 119.5(2)
C15 N1 C7 119.13(19)
C16 N1 C7 114.11(18)
C11 C10 C15 119.7(2)
C11 C10 C9 124.1(2)
C15 C10 C9 116.3(2)
C14 C15 N1 123.5(2)
C14 C15 C10 119.0(2)
N1 C15 C10 117.4(2)
C5 C4 C3 118.0(2)
C5 C4 C7 122.2(2)
C3 C4 C7 119.8(2)
C10 C9 C25 110.4(2)
C10 C9 C23 113.7(2)
C25 C9 C23 107.0(2)
C10 C9 C8 106.3(2)
C25 C9 C8 110.45(19)
C23 C9 C8 109.0(2)
C7 C8 C9 111.73(19)
N1 C7 C4 111.9(2)
N1 C7 C8 111.25(18)
C4 C7 C8 110.6(2)
C22 C17 C18 118.1(2)
C22 C17 C16 122.6(2)
C18 C17 C16 119.3(2)
C12 C11 C10 120.6(2)
O2 C25 O1 124.5(3)
O2 C25 C9 124.3(3)
O1 C25 C9 111.2(2)
O3 C23 O4 123.4(3)
O3 C23 C9 123.0(3)
O4 C23 C9 113.6(2)
C6 C5 C4 121.8(2)
C13 C14 C15 120.4(2)
C2 C1 C6 121.2(3)
C2 C1 Cl1 120.0(2)
C6 C1 Cl1 118.8(2)
C5 C6 C1 118.6(3)
C4 C3 C2 120.5(3)
N1 C16 C17 114.3(2)
C1 C2 C3 119.8(2)
C19 C18 C17 120.7(3)
C17 C22 C21 121.0(3)
C13 C12 C11 119.9(2)
C12 C13 C14 120.5(3)
C19 C20 C21 119.5(3)
C20 C21 C22 120.2(3)
C20 C19 C18 120.4(3)

loop_
_geom_bond_atom_site_label_1
_geom_bond_atom_site_label_2
_geom_bond_distance
Cl1 C1 1.742(3)
O4 C23 1.330(3)
O4 C24 1.451(3)
O1 C25 1.329(3)
O1 C26 1.444(3)
N1 C15 1.404(3)
N1 C16 1.461(3)
N1 C7 1.478(3)
O2 C25 1.201(3)
O3 C23 1.200(3)
C10 C11 1.386(3)
C10 C15 1.405(3)
C10 C9 1.517(3)
C15 C14 1.396(3)
C4 C5 1.387(4)
C4 C3 1.390(3)
C4 C7 1.525(3)
C9 C25 1.527(3)
C9 C23 1.531(4)
C9 C8 1.548(3)
C8 C7 1.530(3)
C17 C22 1.379(4)
C17 C18 1.381(4)
C17 C16 1.514(4)
C11 C12 1.383(4)
C5 C6 1.381(4)
C14 C13 1.380(4)
C1 C2 1.361(4)
C1 C6 1.383(3)
C3 C2 1.394(4)
C18 C19 1.380(4)
C22 C21 1.379(4)
C12 C13 1.379(4)
C20 C19 1.368(4)
C20 C21 1.368(4)
